data_4063950
loop_
_publ_author_name
'Hu, Ping'
'Wang, Fosong'
'Jin, Guo-Xin'

_publ_section_title
;
 Syntheses, Characterization, and Ethylene Polymerization of Half-Sandwich
 Zirconium Complexes with Tridentate Imino&#x2212;Quinolinol Ligands
;
_journal_issue 5
_journal_name_full Organometallics
_journal_page_first 1008
_journal_paper_doi 10.1021/om101059v
_journal_volume 30
_journal_year 2011
_chemical_formula_sum 'C24 H22 Cl4 N2 O Zr'
_chemical_formula_weight 587.46
_chemical_name_systematic
; 
 ? 
;
_space_group_IT_number 2
_symmetry_cell_setting triclinic
_symmetry_space_group_name_Hall '-P 1'
_symmetry_space_group_name_H-M 'P -1'
_atom_sites_solution_hydrogens geom
_atom_sites_solution_primary direct
_atom_sites_solution_secondary difmap
_audit_creation_method SHELXL-97
_cell_angle_alpha 98.990(5)
_cell_angle_beta 108.537(5)
_cell_angle_gamma 101.074(5)
_cell_formula_units_Z 2
_cell_length_a 10.307(5)
_cell_length_b 11.045(5)
_cell_length_c 11.929(5)
_cell_measurement_reflns_used 717
_cell_measurement_temperature 293(2)
_cell_measurement_theta_max 25.823
_cell_measurement_theta_min 2.497
_cell_volume 1228.6(10)
_computing_cell_refinement 'Bruker SMART'
_computing_data_collection 'Bruker SMART'
_computing_data_reduction 'Bruker SHELXTL'
_computing_molecular_graphics 'Bruker SHELXTL'
_computing_publication_material 'Bruker SHELXTL'
_computing_structure_refinement 'SHELXL-97 (Sheldrick, 1997)'
_computing_structure_solution 'SHELXS-97 (Sheldrick, 1990)'
_diffrn_ambient_temperature 293(2)
_diffrn_measured_fraction_theta_full 0.977
_diffrn_measured_fraction_theta_max 0.977
_diffrn_measurement_device_type 'CCD area detector'
_diffrn_measurement_method 'phi and omega scans'
_diffrn_radiation_monochromator graphite
_diffrn_radiation_source 'fine-focus sealed tube'
_diffrn_radiation_type MoK\a
_diffrn_radiation_wavelength 0.71073
_diffrn_reflns_av_R_equivalents 0.0391
_diffrn_reflns_av_sigmaI/netI 0.0646
_diffrn_reflns_limit_h_max 12
_diffrn_reflns_limit_h_min -10
_diffrn_reflns_limit_k_max 13
_diffrn_reflns_limit_k_min -12
_diffrn_reflns_limit_l_max 14
_diffrn_reflns_limit_l_min -14
_diffrn_reflns_number 5086
_diffrn_reflns_theta_full 25.01
_diffrn_reflns_theta_max 25.01
_diffrn_reflns_theta_min 1.85
_diffrn_standards_decay_% 3.45
_exptl_absorpt_coefficient_mu 0.902
_exptl_absorpt_correction_T_max 0.8401
_exptl_absorpt_correction_T_min 0.8125
_exptl_absorpt_correction_type multi-scan
_exptl_absorpt_process_details sadabs
_exptl_crystal_colour red
_exptl_crystal_density_diffrn 1.588
_exptl_crystal_density_method 'not measured'
_exptl_crystal_description block
_exptl_crystal_F_000 592
_exptl_crystal_size_max 0.24
_exptl_crystal_size_mid 0.22
_exptl_crystal_size_min 0.20
_refine_diff_density_max 0.556
_refine_diff_density_min -0.747
_refine_diff_density_rms 0.083
_refine_ls_extinction_method none
_refine_ls_goodness_of_fit_ref 0.915
_refine_ls_hydrogen_treatment constr
_refine_ls_matrix_type full
_refine_ls_number_parameters 291
_refine_ls_number_reflns 4219
_refine_ls_number_restraints 0
_refine_ls_restrained_S_all 0.915
_refine_ls_R_factor_all 0.0650
_refine_ls_R_factor_gt 0.0433
_refine_ls_shift/su_max 0.000
_refine_ls_shift/su_mean 0.000
_refine_ls_structure_factor_coef Fsqd
_refine_ls_weighting_details 'calc w=1/[\s^2^(Fo^2^)+(0.0601P)^2^+0.0000P] where P=(Fo^2^+2Fc^2^)/3'
_refine_ls_weighting_scheme calc
_refine_ls_wR_factor_gt 0.1012
_refine_ls_wR_factor_ref 0.1076
_reflns_number_gt 2989
_reflns_number_total 4219
_reflns_threshold_expression >2sigma(I)
_cod_data_source_file om101059v_si_001.cif
_cod_data_source_block Complex_1b
_cod_depositor_comments
;
The following automatic conversions were performed:

'_symmetry_cell_setting' value 'Triclinic' changed to 'triclinic'
according to /home/saulius/struct/CIF-dictionaries/cif_core.dic
dictionary named 'cif_core.dic' version 2.4.1 from 2010-06-29.

Automatic conversion script
Id: cif_fix_values 1715 2011-07-08 13:25:40Z adriana 
;
_cod_original_cell_volume 1228.6(9)
_cod_original_sg_symbol_H-M P-1
_cod_database_code 4063950

loop_
_symmetry_equiv_pos_as_xyz
'x, y, z'
'-x, -y, -z'

loop_
_atom_site_label
_atom_site_type_symbol
_atom_site_fract_x
_atom_site_fract_y
_atom_site_fract_z
_atom_site_U_iso_or_equiv
_atom_site_adp_type
_atom_site_occupancy
_atom_site_symmetry_multiplicity
_atom_site_calc_flag
_atom_site_refinement_flags
Zr1 Zr -0.07763(4) 0.75423(4) 0.21141(4) 0.03638(15) Uani 1 1 d .
O1 O -0.2507(3) 0.6174(3) 0.2015(3) 0.0444(8) Uani 1 1 d .
Cl1 Cl 0.05340(12) 0.58568(11) 0.19260(10) 0.0483(3) Uani 1 1 d .
Cl2 Cl -0.15189(13) 0.91683(12) 0.33052(11) 0.0531(3) Uani 1 1 d .
N1 N -0.0288(3) 0.7075(3) 0.3964(3) 0.0336(8) Uani 1 1 d .
N2 N 0.1633(3) 0.8704(3) 0.3558(3) 0.0359(8) Uani 1 1 d .
C1 C -0.2556(4) 0.5771(4) 0.3005(4) 0.0427(11) Uani 1 1 d .
C2 C -0.3685(5) 0.4907(5) 0.3065(5) 0.0530(13) Uani 1 1 d .
H2 H -0.4491 0.4536 0.2374 0.064 Uiso 1 1 calc R
C3 C -0.3600(5) 0.4598(5) 0.4182(5) 0.0582(14) Uani 1 1 d .
H3 H -0.4386 0.4049 0.4217 0.070 Uiso 1 1 calc R
C4 C -0.2436(5) 0.5056(4) 0.5211(4) 0.0497(12) Uani 1 1 d .
H4 H -0.2428 0.4809 0.5923 0.060 Uiso 1 1 calc R
C5 C -0.1244(5) 0.5905(4) 0.5194(4) 0.0413(10) Uani 1 1 d .
C6 C 0.0042(5) 0.6492(5) 0.6180(4) 0.0472(12) Uani 1 1 d .
H6 H 0.0170 0.6295 0.6931 0.057 Uiso 1 1 calc R
C7 C 0.1088(5) 0.7336(4) 0.6045(4) 0.0426(11) Uani 1 1 d .
H7 H 0.1927 0.7720 0.6700 0.051 Uiso 1 1 calc R
C8 C 0.0900(4) 0.7629(4) 0.4914(4) 0.0371(10) Uani 1 1 d .
C9 C -0.1336(4) 0.6255(4) 0.4083(4) 0.0355(10) Uani 1 1 d .
C10 C 0.1935(4) 0.8514(4) 0.4623(4) 0.0401(10) Uani 1 1 d .
H10 H 0.2811 0.8936 0.5218 0.048 Uiso 1 1 calc R
C11 C 0.2764(4) 0.9436(4) 0.3272(4) 0.0396(10) Uani 1 1 d .
C12 C 0.3878(4) 0.8909(5) 0.3205(4) 0.0440(11) Uani 1 1 d .
C13 C 0.4832(5) 0.9580(6) 0.2759(4) 0.0592(14) Uani 1 1 d .
H13 H 0.5574 0.9253 0.2679 0.071 Uiso 1 1 calc R
C14 C 0.4704(5) 1.0689(6) 0.2442(5) 0.0635(15) Uani 1 1 d .
H14 H 0.5323 1.1088 0.2111 0.076 Uiso 1 1 calc R
C15 C 0.3669(5) 1.1220(5) 0.2606(4) 0.0598(14) Uani 1 1 d .
H15 H 0.3626 1.2001 0.2419 0.072 Uiso 1 1 calc R
C16 C 0.2683(5) 1.0636(4) 0.3042(4) 0.0460(11) Uani 1 1 d .
C17 C 0.4107(5) 0.7727(5) 0.3590(5) 0.0645(15) Uani 1 1 d .
H17A H 0.4498 0.7901 0.4462 0.097 Uiso 1 1 calc R
H17B H 0.4752 0.7422 0.3260 0.097 Uiso 1 1 calc R
H17C H 0.3219 0.7095 0.3297 0.097 Uiso 1 1 calc R
C18 C 0.1651(6) 1.1280(5) 0.3323(5) 0.0692(16) Uani 1 1 d .
H18A H 0.2008 1.1685 0.4173 0.104 Uiso 1 1 calc R
H18B H 0.0766 1.0667 0.3124 0.104 Uiso 1 1 calc R
H18C H 0.1509 1.1907 0.2853 0.104 Uiso 1 1 calc R
C19 C -0.0133(6) 0.8426(6) 0.0488(5) 0.0596(14) Uani 1 1 d .
H19 H 0.0823 0.8779 0.0656 0.072 Uiso 1 1 calc R
C20 C -0.0855(7) 0.7184(6) -0.0062(4) 0.0666(16) Uani 1 1 d .
H20 H -0.0484 0.6549 -0.0349 0.080 Uiso 1 1 calc R
C21 C -0.2265(6) 0.7046(6) -0.0113(4) 0.0680(17) Uani 1 1 d .
H21 H -0.2988 0.6300 -0.0432 0.082 Uiso 1 1 calc R
C22 C -0.2380(6) 0.8218(6) 0.0395(5) 0.0687(16) Uani 1 1 d .
H22 H -0.3192 0.8401 0.0481 0.082 Uiso 1 1 calc R
C23 C -0.1072(7) 0.9065(6) 0.0752(5) 0.0703(17) Uani 1 1 d .
H23 H -0.0855 0.9925 0.1110 0.084 Uiso 1 1 calc R
C24 C 0.2755(6) 0.6624(6) 0.9940(6) 0.0827(19) Uani 1 1 d .
H24A H 0.2288 0.6681 1.0528 0.099 Uiso 1 1 calc R
H24B H 0.2194 0.5892 0.9278 0.099 Uiso 1 1 calc R
Cl3 Cl 0.2838(2) 0.80098(18) 0.93684(15) 0.0932(5) Uani 1 1 d .
Cl4 Cl 0.44357(16) 0.64154(16) 1.06272(15) 0.0821(5) Uani 1 1 d .

loop_
_atom_site_aniso_label
_atom_site_aniso_U_11
_atom_site_aniso_U_22
_atom_site_aniso_U_33
_atom_site_aniso_U_23
_atom_site_aniso_U_13
_atom_site_aniso_U_12
Zr1 0.0321(2) 0.0373(3) 0.0373(2) 0.01099(19) 0.01018(18) 0.00554(18)
O1 0.0335(16) 0.0475(19) 0.0422(17) 0.0134(15) 0.0061(14) -0.0019(14)
Cl1 0.0524(7) 0.0440(7) 0.0472(7) 0.0087(5) 0.0153(6) 0.0157(6)
Cl2 0.0473(7) 0.0535(8) 0.0629(8) 0.0110(6) 0.0233(6) 0.0191(6)
N1 0.0308(19) 0.0284(19) 0.0394(19) 0.0075(16) 0.0121(16) 0.0036(15)
N2 0.0344(19) 0.0275(19) 0.043(2) 0.0046(16) 0.0140(17) 0.0046(16)
C1 0.032(2) 0.044(3) 0.046(3) 0.007(2) 0.011(2) 0.005(2)
C2 0.036(3) 0.047(3) 0.061(3) 0.013(2) 0.006(2) -0.005(2)
C3 0.047(3) 0.053(3) 0.074(4) 0.025(3) 0.025(3) -0.004(3)
C4 0.053(3) 0.046(3) 0.056(3) 0.023(2) 0.026(3) 0.007(2)
C5 0.045(3) 0.038(3) 0.045(3) 0.013(2) 0.019(2) 0.010(2)
C6 0.050(3) 0.057(3) 0.040(3) 0.018(2) 0.016(2) 0.020(2)
C7 0.038(3) 0.046(3) 0.036(2) 0.009(2) 0.005(2) 0.006(2)
C8 0.033(2) 0.032(2) 0.041(2) 0.004(2) 0.010(2) 0.0066(19)
C9 0.035(2) 0.030(2) 0.038(2) 0.0050(19) 0.012(2) 0.0058(19)
C10 0.032(2) 0.039(3) 0.042(3) 0.003(2) 0.012(2) 0.002(2)
C11 0.029(2) 0.048(3) 0.035(2) 0.006(2) 0.0094(19) 0.001(2)
C12 0.028(2) 0.053(3) 0.042(3) 0.002(2) 0.010(2) 0.001(2)
C13 0.031(3) 0.083(4) 0.050(3) 0.000(3) 0.014(2) -0.001(3)
C14 0.044(3) 0.072(4) 0.057(3) 0.013(3) 0.015(3) -0.020(3)
C15 0.052(3) 0.055(3) 0.054(3) 0.015(3) 0.008(3) -0.012(3)
C16 0.041(3) 0.036(3) 0.050(3) 0.007(2) 0.009(2) -0.003(2)
C17 0.045(3) 0.078(4) 0.070(4) 0.015(3) 0.017(3) 0.023(3)
C18 0.064(4) 0.041(3) 0.096(4) 0.010(3) 0.026(3) 0.009(3)
C19 0.059(3) 0.069(4) 0.052(3) 0.030(3) 0.022(3) 0.001(3)
C20 0.089(4) 0.089(5) 0.036(3) 0.024(3) 0.024(3) 0.043(4)
C21 0.064(4) 0.076(4) 0.039(3) 0.023(3) -0.007(3) -0.006(3)
C22 0.065(4) 0.091(5) 0.061(4) 0.038(4) 0.018(3) 0.036(4)
C23 0.105(5) 0.060(4) 0.056(3) 0.031(3) 0.032(3) 0.024(4)
C24 0.050(3) 0.090(5) 0.099(5) 0.023(4) 0.021(3) 0.009(3)
Cl3 0.1039(13) 0.1040(14) 0.0790(11) 0.0356(10) 0.0330(10) 0.0315(11)
Cl4 0.0603(9) 0.0807(11) 0.0931(11) 0.0078(9) 0.0173(8) 0.0179(8)

loop_
_atom_type_symbol
_atom_type_description
_atom_type_scat_dispersion_real
_atom_type_scat_dispersion_imag
_atom_type_scat_source
C C 0.0033 0.0016 'International Tables Vol C Tables 4.2.6.8 and 6.1.1.4'
H H 0.0000 0.0000 'International Tables Vol C Tables 4.2.6.8 and 6.1.1.4'
N N 0.0061 0.0033 'International Tables Vol C Tables 4.2.6.8 and 6.1.1.4'
O O 0.0106 0.0060 'International Tables Vol C Tables 4.2.6.8 and 6.1.1.4'
Zr Zr -2.9673 0.5597 'International Tables Vol C Tables 4.2.6.8 and 6.1.1.4'
Cl Cl 0.1484 0.1585 'International Tables Vol C Tables 4.2.6.8 and 6.1.1.4'

loop_
_geom_angle_atom_site_label_1
_geom_angle_atom_site_label_2
_geom_angle_atom_site_label_3
_geom_angle
O1 Zr1 N1 72.93(11)
O1 Zr1 N2 139.90(11)
N1 Zr1 N2 67.07(11)
O1 Zr1 Cl2 89.74(10)
N1 Zr1 Cl2 75.92(9)
N2 Zr1 Cl2 83.40(9)
O1 Zr1 C22 88.42(17)
N1 Zr1 C22 149.78(16)
N2 Zr1 C22 128.75(18)
Cl2 Zr1 C22 80.55(15)
O1 Zr1 C23 120.21(18)
N1 Zr1 C23 152.29(17)
N2 Zr1 C23 97.39(18)
Cl2 Zr1 C23 79.70(15)
C22 Zr1 C23 31.89(18)
O1 Zr1 C19 131.26(15)
N1 Zr1 C19 154.13(15)
N2 Zr1 C19 87.92(15)
Cl2 Zr1 C19 108.94(15)
C22 Zr1 C19 53.20(19)
C23 Zr1 C19 32.03(17)
O1 Zr1 C21 78.41(15)
N1 Zr1 C21 150.63(16)
N2 Zr1 C21 140.70(16)
Cl2 Zr1 C21 110.66(17)
C22 Zr1 C21 31.98(18)
C23 Zr1 C21 52.65(19)
C19 Zr1 C21 52.98(18)
O1 Zr1 Cl1 89.78(10)
N1 Zr1 Cl1 78.18(9)
N2 Zr1 Cl1 79.72(9)
Cl2 Zr1 Cl1 153.03(4)
C22 Zr1 Cl1 126.39(15)
C23 Zr1 Cl1 123.13(15)
C19 Zr1 Cl1 91.38(15)
C21 Zr1 Cl1 95.62(16)
O1 Zr1 C20 103.33(18)
N1 Zr1 C20 153.26(16)
N2 Zr1 C20 110.97(17)
Cl2 Zr1 C20 130.82(13)
C22 Zr1 C20 53.26(18)
C23 Zr1 C20 52.58(19)
C19 Zr1 C20 31.54(17)
C21 Zr1 C20 32.44(18)
Cl1 Zr1 C20 75.31(13)
C1 O1 Zr1 120.4(3)
C9 N1 C8 120.4(3)
C9 N1 Zr1 115.0(3)
C8 N1 Zr1 124.4(3)
C10 N2 C11 117.5(4)
C10 N2 Zr1 115.3(3)
C11 N2 Zr1 126.8(3)
O1 C1 C2 125.6(4)
O1 C1 C9 117.1(4)
C2 C1 C9 117.2(4)
C1 C2 C3 119.3(4)
C4 C3 C2 123.6(4)
C3 C4 C5 119.6(4)
C4 C5 C6 127.3(4)
C4 C5 C9 117.2(4)
C6 C5 C9 115.5(4)
C7 C6 C5 120.9(4)
C6 C7 C8 119.6(4)
N1 C8 C7 120.9(4)
N1 C8 C10 113.1(4)
C7 C8 C10 126.0(4)
N1 C9 C5 122.7(4)
N1 C9 C1 114.3(4)
C5 C9 C1 123.0(4)
N2 C10 C8 120.0(4)
C12 C11 C16 122.4(4)
C12 C11 N2 118.8(4)
C16 C11 N2 118.7(4)
C11 C12 C13 116.1(5)
C11 C12 C17 124.3(4)
C13 C12 C17 119.6(4)
C14 C13 C12 121.9(5)
C13 C14 C15 120.2(5)
C14 C15 C16 122.1(5)
C15 C16 C11 116.7(5)
C15 C16 C18 121.3(5)
C11 C16 C18 121.8(4)
C20 C19 C23 108.3(5)
C20 C19 Zr1 75.2(3)
C23 C19 Zr1 73.9(3)
C19 C20 C21 107.4(5)
C19 C20 Zr1 73.3(3)
C21 C20 Zr1 73.1(3)
C22 C21 C20 107.9(5)
C22 C21 Zr1 73.6(3)
C20 C21 Zr1 74.5(3)
C23 C22 C21 107.6(6)
C23 C22 Zr1 74.1(3)
C21 C22 Zr1 74.4(3)
C22 C23 C19 108.8(5)
C22 C23 Zr1 74.0(3)
C19 C23 Zr1 74.1(3)
Cl4 C24 Cl3 111.6(3)

loop_
_geom_bond_atom_site_label_1
_geom_bond_atom_site_label_2
_geom_bond_distance
Zr1 O1 2.063(3)
Zr1 N1 2.267(3)
Zr1 N2 2.479(3)
Zr1 Cl2 2.5004(14)
Zr1 C22 2.508(5)
Zr1 C23 2.510(5)
Zr1 C19 2.513(5)
Zr1 C21 2.519(5)
Zr1 Cl1 2.5234(14)
Zr1 C20 2.537(5)
O1 C1 1.338(5)
N1 C9 1.330(5)
N1 C8 1.330(5)
N2 C10 1.269(5)
N2 C11 1.450(5)
C1 C2 1.384(6)
C1 C9 1.421(6)
C2 C3 1.408(7)
C3 C4 1.355(7)
C4 C5 1.403(6)
C5 C6 1.414(6)
C5 C9 1.418(6)
C6 C7 1.352(6)
C7 C8 1.398(6)
C8 C10 1.469(6)
C11 C12 1.401(6)
C11 C16 1.408(6)
C12 C13 1.406(6)
C12 C17 1.486(7)
C13 C14 1.355(7)
C14 C15 1.363(8)
C15 C16 1.382(6)
C16 C18 1.481(7)
C19 C20 1.373(8)
C19 C23 1.386(8)
C20 C21 1.412(8)
C21 C22 1.385(8)
C22 C23 1.379(8)
C24 Cl4 1.742(6)
C24 Cl3 1.769(6)
